data_4309567
loop_
_publ_author_name
'Erwin Reisner'
'Vladimir B. Arion'
'Anna Eichinger'
'Norbert Kandler'
'Gerald Giester'
'Armando J.L. Pombeiro'
'Bernhard K. Keppler'

_publ_section_title
;
Tuning of Redox Properties for the Design of Ruthenium Anticancer Drugs:
Part 2. Syntheses, Crystal Structures, and Electrochemistry of Potentially
Antitumor [RuIII/IICl6-n(Azole)n]z (n= 3, 4, 6) Complexes
;
_journal_name_full 'Inorganic Chemistry'
_journal_page_first 6704
_journal_page_last 6716
_journal_paper_doi 10.1021/ic0503737
_journal_volume 44
_journal_year 2005
_chemical_formula_sum 'C12 H18 Cl3 N6 Ru'
_chemical_formula_weight 453.74
_chemical_name_systematic
; 
mer-trichlorotripyrazoloruthenium(III) 
;
_space_group_IT_number 19
_symmetry_cell_setting orthorhombic
_symmetry_space_group_name_Hall 'P 2ac 2ab'
_symmetry_space_group_name_H-M 'P 21 21 21'
_atom_sites_solution_hydrogens geom
_atom_sites_solution_primary direct
_atom_sites_solution_secondary difmap
_audit_creation_method SHELXL-97
_cell_angle_alpha 90.00
_cell_angle_beta 90.00
_cell_angle_gamma 90.00
_cell_formula_units_Z 4
_cell_length_a 11.313(2)
_cell_length_b 11.546(2)
_cell_length_c 13.456(3)
_cell_measurement_temperature 120(2)
_cell_volume 1757.6(6)
_computing_structure_refinement 'SHELXL-97 (Sheldrick, 1997)'
_computing_structure_solution 'SHELXS-97 (Sheldrick, 1990)'
_diffrn_ambient_temperature 120(2)
_diffrn_measured_fraction_theta_full 0.999
_diffrn_measured_fraction_theta_max 0.999
_diffrn_radiation_monochromator graphite
_diffrn_radiation_source 'fine-focus sealed tube'
_diffrn_radiation_type MoK\a
_diffrn_radiation_wavelength 0.71073
_diffrn_reflns_av_R_equivalents 0.0000
_diffrn_reflns_av_sigmaI/netI 0.0285
_diffrn_reflns_limit_h_max 15
_diffrn_reflns_limit_h_min -15
_diffrn_reflns_limit_k_max 15
_diffrn_reflns_limit_k_min -15
_diffrn_reflns_limit_l_max 17
_diffrn_reflns_limit_l_min -17
_diffrn_reflns_number 4352
_diffrn_reflns_theta_full 28.27
_diffrn_reflns_theta_max 28.27
_diffrn_reflns_theta_min 2.32
_exptl_absorpt_coefficient_mu 1.352
_exptl_absorpt_correction_type none
_exptl_crystal_colour red
_exptl_crystal_density_diffrn 1.715
_exptl_crystal_density_method 'not measured'
_exptl_crystal_description prism
_exptl_crystal_F_000 908
_exptl_crystal_size_max 0.14
_exptl_crystal_size_mid 0.09
_exptl_crystal_size_min 0.06
_refine_diff_density_max 0.333
_refine_diff_density_min -0.542
_refine_diff_density_rms 0.070
_refine_ls_abs_structure_details 'Flack H D (1983), Acta Cryst. A39, 876-881'
_refine_ls_abs_structure_Flack -0.03(2)
_refine_ls_extinction_method none
_refine_ls_goodness_of_fit_ref 1.068
_refine_ls_hydrogen_treatment constr
_refine_ls_matrix_type full
_refine_ls_number_parameters 202
_refine_ls_number_reflns 4352
_refine_ls_number_restraints 0
_refine_ls_restrained_S_all 1.068
_refine_ls_R_factor_all 0.0223
_refine_ls_R_factor_gt 0.0200
_refine_ls_shift/su_max 0.001
_refine_ls_shift/su_mean 0.000
_refine_ls_structure_factor_coef Fsqd
_refine_ls_weighting_details 'calc w=1/[\s^2^(Fo^2^)+(0.0223P)^2^+0.2205P] where P=(Fo^2^+2Fc^2^)/3'
_refine_ls_weighting_scheme calc
_refine_ls_wR_factor_gt 0.0443
_refine_ls_wR_factor_ref 0.0451
_reflns_number_gt 4176
_reflns_number_total 4352
_reflns_threshold_expression >2sigma(I)
_cod_data_source_file ic0503737si20050311_101709_3.cif
_cod_data_source_block AT152
_cod_database_code 4309567

loop_
_symmetry_equiv_pos_as_xyz
'x, y, z'
'-x+1/2, -y, z+1/2'
'-x, y+1/2, -z+1/2'
'x+1/2, -y+1/2, -z'

loop_
_atom_site_label
_atom_site_type_symbol
_atom_site_fract_x
_atom_site_fract_y
_atom_site_fract_z
_atom_site_U_iso_or_equiv
_atom_site_adp_type
_atom_site_occupancy
_atom_site_symmetry_multiplicity
_atom_site_calc_flag
_atom_site_refinement_flags
_atom_site_disorder_assembly
_atom_site_disorder_group
Ru Ru 0.139258(12) 0.041640(13) 0.154994(10) 0.00998(5) Uani 1 1 d . . .
Cl1 Cl 0.27748(4) -0.02884(4) 0.03986(3) 0.01497(10) Uani 1 1 d . . .
Cl2 Cl 0.17270(4) -0.12230(4) 0.25987(4) 0.01510(10) Uani 1 1 d . . .
Cl3 Cl 0.00069(4) 0.10751(4) 0.27122(4) 0.01698(10) Uani 1 1 d . . .
N1 N 0.11167(14) 0.18671(14) 0.06643(12) 0.0130(4) Uani 1 1 d . . .
N2 N 0.03733(16) 0.27266(15) 0.09290(13) 0.0173(4) Uani 1 1 d . . .
H2 H -0.0068 0.2716 0.1449 0.021 Uiso 1 1 calc R . .
N7 N 0.00590(14) -0.04419(15) 0.08160(11) 0.0131(3) Uani 1 1 d . . .
N8 N -0.02276(15) -0.15500(15) 0.10132(13) 0.0175(4) Uani 1 1 d . . .
H8 H 0.0128 -0.1975 0.1445 0.021 Uiso 1 1 calc R . .
N13 N 0.27105(14) 0.13104(15) 0.22611(12) 0.0138(3) Uani 1 1 d . . .
N14 N 0.30132(15) 0.11208(17) 0.32168(12) 0.0170(4) Uani 1 1 d . . .
H14 H 0.2702 0.0596 0.3588 0.020 Uiso 1 1 calc R . .
C3 C 0.04145(19) 0.36036(19) 0.02695(16) 0.0218(5) Uani 1 1 d . . .
H3 H -0.0023 0.4284 0.0300 0.026 Uiso 1 1 calc R . .
C4 C 0.12189(19) 0.33151(18) -0.04576(15) 0.0180(4) Uani 1 1 d . . .
C5 C 0.16270(18) 0.22220(18) -0.01782(14) 0.0166(4) Uani 1 1 d . . .
H5 H 0.2183 0.1795 -0.0533 0.020 Uiso 1 1 calc R . .
C6 C 0.1588(2) 0.3997(2) -0.13532(16) 0.0259(5) Uani 1 1 d . . .
H6A H 0.0999 0.3921 -0.1863 0.039 Uiso 1 1 calc R . .
H6B H 0.2330 0.3709 -0.1594 0.039 Uiso 1 1 calc R . .
H6C H 0.1670 0.4798 -0.1176 0.039 Uiso 1 1 calc R . .
C9 C -0.11356(18) -0.1908(2) 0.04544(16) 0.0213(5) Uani 1 1 d . . .
H9 H -0.1477 -0.2641 0.0469 0.026 Uiso 1 1 calc R . .
C10 C -0.1475(2) -0.10017(19) -0.01449(15) 0.0197(4) Uani 1 1 d . . .
C11 C -0.07006(18) -0.01060(18) 0.01086(15) 0.0182(5) Uani 1 1 d . . .
H11 H -0.0711 0.0628 -0.0177 0.022 Uiso 1 1 calc R . .
C12 C -0.2454(2) -0.0993(2) -0.08955(18) 0.0329(6) Uani 1 1 d . . .
H12A H -0.2443 -0.1703 -0.1265 0.049 Uiso 1 1 calc R . .
H12B H -0.2347 -0.0352 -0.1341 0.049 Uiso 1 1 calc R . .
H12C H -0.3199 -0.0917 -0.0561 0.049 Uiso 1 1 calc R . .
C15 C 0.38591(17) 0.18531(18) 0.35142(17) 0.0196(4) Uani 1 1 d . . .
H15 H 0.4195 0.1882 0.4145 0.024 Uiso 1 1 calc R . .
C16 C 0.41465(18) 0.25591(18) 0.27201(16) 0.0193(4) Uani 1 1 d . . .
C17 C 0.33993(19) 0.21852(19) 0.19614(15) 0.0195(5) Uani 1 1 d . . .
H17 H 0.3382 0.2504 0.1327 0.023 Uiso 1 1 calc R . .
C18 C 0.5068(2) 0.3494(2) 0.26713(19) 0.0305(5) Uani 1 1 d . . .
H18A H 0.5278 0.3727 0.3333 0.046 Uiso 1 1 calc R . .
H18B H 0.4758 0.4147 0.2314 0.046 Uiso 1 1 calc R . .
H18C H 0.5756 0.3204 0.2336 0.046 Uiso 1 1 calc R . .

loop_
_atom_site_aniso_label
_atom_site_aniso_U_11
_atom_site_aniso_U_22
_atom_site_aniso_U_33
_atom_site_aniso_U_23
_atom_site_aniso_U_13
_atom_site_aniso_U_12
Ru 0.00979(7) 0.01101(7) 0.00913(7) -0.00039(6) 0.00015(6) -0.00055(6)
Cl1 0.0154(2) 0.0167(2) 0.0128(2) -0.0015(2) 0.00186(18) 0.00306(19)
Cl2 0.0149(2) 0.0153(2) 0.0151(2) 0.0036(2) -0.00119(17) -0.00087(17)
Cl3 0.0170(2) 0.0174(2) 0.0165(2) -0.0014(2) 0.0066(2) 0.00067(19)
N1 0.0129(8) 0.0125(8) 0.0136(8) -0.0020(7) 0.0000(6) 0.0025(6)
N2 0.0192(9) 0.0159(9) 0.0167(8) 0.0009(7) 0.0045(7) 0.0053(7)
N7 0.0126(7) 0.0120(8) 0.0149(7) -0.0010(7) -0.0014(6) -0.0025(7)
N8 0.0177(9) 0.0152(8) 0.0197(9) 0.0018(7) -0.0037(7) -0.0039(7)
N13 0.0145(8) 0.0161(9) 0.0107(8) -0.0020(7) -0.0001(7) -0.0024(7)
N14 0.0177(9) 0.0209(9) 0.0125(8) 0.0007(7) -0.0033(7) -0.0014(7)
C3 0.0239(11) 0.0158(11) 0.0256(11) 0.0035(9) 0.0004(10) 0.0056(9)
C4 0.0202(11) 0.0166(10) 0.0172(10) 0.0009(9) -0.0038(9) 0.0001(8)
C5 0.0177(11) 0.0179(10) 0.0140(10) -0.0011(8) 0.0016(8) 0.0004(8)
C6 0.0333(13) 0.0220(11) 0.0225(12) 0.0078(9) -0.0014(10) 0.0014(10)
C9 0.0175(11) 0.0241(11) 0.0222(11) -0.0049(10) 0.0002(9) -0.0078(8)
C10 0.0140(10) 0.0262(11) 0.0189(10) -0.0074(9) -0.0026(9) -0.0011(9)
C11 0.0179(11) 0.0186(11) 0.0182(10) -0.0030(8) -0.0049(8) 0.0050(8)
C12 0.0246(13) 0.0404(15) 0.0337(13) -0.0121(12) -0.0128(11) 0.0011(11)
C15 0.0154(10) 0.0255(11) 0.0179(10) -0.0041(10) -0.0062(9) 0.0007(8)
C16 0.0138(10) 0.0206(11) 0.0233(11) -0.0065(9) 0.0003(9) -0.0015(8)
C17 0.0210(11) 0.0225(11) 0.0151(10) 0.0007(8) 0.0011(9) -0.0074(9)
C18 0.0234(12) 0.0299(13) 0.0380(13) -0.0082(11) -0.0014(11) -0.0099(10)

loop_
_atom_type_symbol
_atom_type_description
_atom_type_scat_dispersion_real
_atom_type_scat_dispersion_imag
_atom_type_scat_source
C C 0.0033 0.0016 'International Tables Vol C Tables 4.2.6.8 and 6.1.1.4'
H H 0.0000 0.0000 'International Tables Vol C Tables 4.2.6.8 and 6.1.1.4'
N N 0.0061 0.0033 'International Tables Vol C Tables 4.2.6.8 and 6.1.1.4'
Cl Cl 0.1484 0.1585 'International Tables Vol C Tables 4.2.6.8 and 6.1.1.4'
Ru Ru -1.2594 0.8363 'International Tables Vol C Tables 4.2.6.8 and 6.1.1.4'

loop_
_geom_angle_atom_site_label_1
_geom_angle_atom_site_label_2
_geom_angle_atom_site_label_3
_geom_angle
_geom_angle_site_symmetry_1
_geom_angle_site_symmetry_3
_geom_angle_publ_flag
N13 Ru N7 178.50(7) . . ?
N13 Ru N1 88.35(7) . . ?
N7 Ru N1 90.16(7) . . ?
N13 Ru Cl3 90.66(5) . . ?
N7 Ru Cl3 89.21(5) . . ?
N1 Ru Cl3 91.19(5) . . ?
N13 Ru Cl1 89.90(5) . . ?
N7 Ru Cl1 90.27(5) . . ?
N1 Ru Cl1 90.05(5) . . ?
Cl3 Ru Cl1 178.654(19) . . ?
N13 Ru Cl2 90.46(5) . . ?
N7 Ru Cl2 91.03(5) . . ?
N1 Ru Cl2 178.66(5) . . ?
Cl3 Ru Cl2 88.21(2) . . ?
Cl1 Ru Cl2 90.56(2) . . ?
C5 N1 N2 105.54(16) . . ?
C5 N1 Ru 131.93(14) . . ?
N2 N1 Ru 122.34(12) . . ?
C3 N2 N1 110.94(17) . . ?
C3 N2 H2 124.5 . . ?
N1 N2 H2 124.5 . . ?
C11 N7 N8 105.12(16) . . ?
C11 N7 Ru 132.21(15) . . ?
N8 N7 Ru 122.66(12) . . ?
C9 N8 N7 111.58(17) . . ?
C9 N8 H8 124.2 . . ?
N7 N8 H8 124.2 . . ?
C17 N13 N14 105.20(17) . . ?
C17 N13 Ru 131.51(14) . . ?
N14 N13 Ru 123.23(13) . . ?
C15 N14 N13 111.36(18) . . ?
C15 N14 H14 124.3 . . ?
N13 N14 H14 124.3 . . ?
N2 C3 C4 108.00(18) . . ?
N2 C3 H3 126.0 . . ?
C4 C3 H3 126.0 . . ?
C3 C4 C5 104.24(18) . . ?
C3 C4 C6 128.92(19) . . ?
C5 C4 C6 126.84(19) . . ?
N1 C5 C4 111.27(18) . . ?
N1 C5 H5 124.4 . . ?
C4 C5 H5 124.4 . . ?
C4 C6 H6A 109.5 . . ?
C4 C6 H6B 109.5 . . ?
H6A C6 H6B 109.5 . . ?
C4 C6 H6C 109.5 . . ?
H6A C6 H6C 109.5 . . ?
H6B C6 H6C 109.5 . . ?
N8 C9 C10 107.94(19) . . ?
N8 C9 H9 126.0 . . ?
C10 C9 H9 126.0 . . ?
C9 C10 C11 104.18(18) . . ?
C9 C10 C12 127.3(2) . . ?
C11 C10 C12 128.5(2) . . ?
N7 C11 C10 111.18(19) . . ?
N7 C11 H11 124.4 . . ?
C10 C11 H11 124.4 . . ?
C10 C12 H12A 109.5 . . ?
C10 C12 H12B 109.5 . . ?
H12A C12 H12B 109.5 . . ?
C10 C12 H12C 109.5 . . ?
H12A C12 H12C 109.5 . . ?
H12B C12 H12C 109.5 . . ?
N14 C15 C16 108.03(19) . . ?
N14 C15 H15 126.0 . . ?
C16 C15 H15 126.0 . . ?
C15 C16 C17 103.94(18) . . ?
C15 C16 C18 128.4(2) . . ?
C17 C16 C18 127.7(2) . . ?
N13 C17 C16 111.48(19) . . ?
N13 C17 H17 124.3 . . ?
C16 C17 H17 124.3 . . ?
C16 C18 H18A 109.5 . . ?
C16 C18 H18B 109.5 . . ?
H18A C18 H18B 109.5 . . ?
C16 C18 H18C 109.5 . . ?
H18A C18 H18C 109.5 . . ?
H18B C18 H18C 109.5 . . ?

loop_
_geom_bond_atom_site_label_1
_geom_bond_atom_site_label_2
_geom_bond_distance
_geom_bond_site_symmetry_2
_geom_bond_publ_flag
Ru N13 2.0504(16) . ?
Ru N7 2.0576(16) . ?
Ru N1 2.0793(17) . ?
Ru Cl3 2.3413(6) . ?
Ru Cl1 2.3468(6) . ?
Ru Cl2 2.3912(6) . ?
N1 C5 1.337(2) . ?
N1 N2 1.349(2) . ?
N2 C3 1.347(3) . ?
N2 H2 0.8600 . ?
N7 C11 1.340(2) . ?
N7 N8 1.346(2) . ?
N8 C9 1.339(3) . ?
N8 H8 0.8600 . ?
N13 C17 1.338(3) . ?
N13 N14 1.349(2) . ?
N14 C15 1.338(3) . ?
N14 H14 0.8600 . ?
C3 C4 1.377(3) . ?
C3 H3 0.9300 . ?
C4 C5 1.396(3) . ?
C4 C6 1.499(3) . ?
C5 H5 0.9300 . ?
C6 H6A 0.9600 . ?
C6 H6B 0.9600 . ?
C6 H6C 0.9600 . ?
C9 C10 1.376(3) . ?
C9 H9 0.9300 . ?
C10 C11 1.398(3) . ?
C10 C12 1.499(3) . ?
C11 H11 0.9300 . ?
C12 H12A 0.9600 . ?
C12 H12B 0.9600 . ?
C12 H12C 0.9600 . ?
C15 C16 1.383(3) . ?
C15 H15 0.9300 . ?
C16 C17 1.394(3) . ?
C16 C18 1.501(3) . ?
C17 H17 0.9300 . ?
C18 H18A 0.9600 . ?
C18 H18B 0.9600 . ?
C18 H18C 0.9600 . ?

loop_
_geom_torsion_atom_site_label_1
_geom_torsion_atom_site_label_2
_geom_torsion_atom_site_label_3
_geom_torsion_atom_site_label_4
_geom_torsion
_geom_torsion_site_symmetry_1
_geom_torsion_site_symmetry_2
_geom_torsion_site_symmetry_3
_geom_torsion_site_symmetry_4
_geom_torsion_publ_flag
N13 Ru N1 C5 85.89(18) . . . . ?
N7 Ru N1 C5 -94.27(18) . . . . ?
Cl3 Ru N1 C5 176.52(17) . . . . ?
Cl1 Ru N1 C5 -4.00(18) . . . . ?
Cl2 Ru N1 C5 113(2) . . . . ?
N13 Ru N1 N2 -88.31(16) . . . . ?
N7 Ru N1 N2 91.53(15) . . . . ?
Cl3 Ru N1 N2 2.31(15) . . . . ?
Cl1 Ru N1 N2 -178.21(15) . . . . ?
Cl2 Ru N1 N2 -61(2) . . . . ?
C5 N1 N2 C3 -0.1(2) . . . . ?
Ru N1 N2 C3 175.48(14) . . . . ?
N13 Ru N7 C11 2(3) . . . . ?
N1 Ru N7 C11 -4.25(18) . . . . ?
Cl3 Ru N7 C11 86.93(17) . . . . ?
Cl1 Ru N7 C11 -94.31(17) . . . . ?
Cl2 Ru N7 C11 175.13(17) . . . . ?
N13 Ru N7 N8 -177(24) . . . . ?
N1 Ru N7 N8 177.24(15) . . . . ?
Cl3 Ru N7 N8 -91.58(14) . . . . ?
Cl1 Ru N7 N8 87.18(14) . . . . ?
Cl2 Ru N7 N8 -3.38(14) . . . . ?
C11 N7 N8 C9 0.0(2) . . . . ?
Ru N7 N8 C9 178.81(13) . . . . ?
N7 Ru N13 C17 -32(3) . . . . ?
N1 Ru N13 C17 -25.70(19) . . . . ?
Cl3 Ru N13 C17 -116.87(19) . . . . ?
Cl1 Ru N13 C17 64.35(19) . . . . ?
Cl2 Ru N13 C17 154.91(19) . . . . ?
N7 Ru N13 N14 145(2) . . . . ?
N1 Ru N13 N14 150.98(16) . . . . ?
Cl3 Ru N13 N14 59.81(15) . . . . ?
Cl1 Ru N13 N14 -118.96(15) . . . . ?
Cl2 Ru N13 N14 -28.40(15) . . . . ?
C17 N13 N14 C15 0.3(2) . . . . ?
Ru N13 N14 C15 -177.11(13) . . . . ?
N1 N2 C3 C4 -0.2(2) . . . . ?
N2 C3 C4 C5 0.4(2) . . . . ?
N2 C3 C4 C6 -179.8(2) . . . . ?
N2 N1 C5 C4 0.3(2) . . . . ?
Ru N1 C5 C4 -174.62(14) . . . . ?
C3 C4 C5 N1 -0.4(2) . . . . ?
C6 C4 C5 N1 179.7(2) . . . . ?
N7 N8 C9 C10 0.0(2) . . . . ?
N8 C9 C10 C11 0.1(2) . . . . ?
N8 C9 C10 C12 -180.0(2) . . . . ?
N8 N7 C11 C10 0.1(2) . . . . ?
Ru N7 C11 C10 -178.61(14) . . . . ?
C9 C10 C11 N7 -0.1(2) . . . . ?
C12 C10 C11 N7 180.0(2) . . . . ?
N13 N14 C15 C16 -0.6(2) . . . . ?
N14 C15 C16 C17 0.6(2) . . . . ?
N14 C15 C16 C18 -178.0(2) . . . . ?
N14 N13 C17 C16 0.1(2) . . . . ?
Ru N13 C17 C16 177.23(14) . . . . ?
C15 C16 C17 N13 -0.5(3) . . . . ?
C18 C16 C17 N13 178.2(2) . . . . ?
